data_4503555
loop_
_publ_author_name
'Liu, Xiaomin'
'Li, Guanghua'
'Hu, Yawei'
'Yang, Ming'
'Kong, Xianggui'
'Shi, Zhan'
'Feng, Shouhua'

_publ_section_title
;
 Hydrothermal Synthesis and Crystal Structure of Polar and Nonpolar
 Compounds in Indium Iodate Family
;
_journal_issue 7
_journal_name_full 'Crystal Growth &amp; Design'
_journal_page_first 2453
_journal_paper_doi 10.1021/cg800034z
_journal_volume 8
_journal_year 2008
_chemical_formula_moiety 'I6 In K3 O18'
_chemical_formula_sum 'I6 In K3 O18'
_chemical_formula_weight 1281.52
_chemical_melting_point ?
_chemical_name_systematic
; 
 ? 
;
_space_group_IT_number 2
_symmetry_cell_setting triclinic
_symmetry_space_group_name_Hall '-P 1'
_symmetry_space_group_name_H-M 'P -1'
_atom_sites_solution_primary direct
_atom_sites_solution_secondary difmap
_audit_creation_method SHELXL-97
_cell_angle_alpha 98.14(3)
_cell_angle_beta 108.77(3)
_cell_angle_gamma 102.72(3)
_cell_formula_units_Z 1
_cell_length_a 6.9441(14)
_cell_length_b 7.0685(14)
_cell_length_c 10.639(2)
_cell_measurement_reflns_used 2089
_cell_measurement_temperature 293(2)
_cell_measurement_theta_max 27.41
_cell_measurement_theta_min 3.04
_cell_volume 469.4(2)
_computing_cell_refinement Process-auto
_computing_data_collection Process-auto
_computing_data_reduction Process-auto
_computing_structure_refinement 'SHELXL-97 (Sheldrick, 1997)'
_computing_structure_solution 'SHELXS-97 (Sheldrick, 1990)'
_diffrn_ambient_temperature 293(2)
_diffrn_detector_area_resol_mean 10.0
_diffrn_measured_fraction_theta_full 0.983
_diffrn_measured_fraction_theta_max 0.983
_diffrn_measurement_device_type 'Rigaku RAXIS-RAPID'
_diffrn_measurement_method omega-scan
_diffrn_radiation_monochromator graphite
_diffrn_radiation_source 'fine-focus sealed tube'
_diffrn_radiation_type MoK\a
_diffrn_radiation_wavelength 0.71073
_diffrn_reflns_av_R_equivalents 0.0693
_diffrn_reflns_av_sigmaI/netI 0.0919
_diffrn_reflns_limit_h_max 8
_diffrn_reflns_limit_h_min -8
_diffrn_reflns_limit_k_max 9
_diffrn_reflns_limit_k_min -9
_diffrn_reflns_limit_l_max 13
_diffrn_reflns_limit_l_min -13
_diffrn_reflns_number 4566
_diffrn_reflns_theta_full 27.40
_diffrn_reflns_theta_max 27.40
_diffrn_reflns_theta_min 3.04
_diffrn_standards_decay_% 0
_diffrn_standards_interval_count 0
_diffrn_standards_interval_time 0
_diffrn_standards_number 0
_exptl_absorpt_coefficient_mu 11.877
_exptl_absorpt_correction_T_max 0.4353
_exptl_absorpt_correction_T_min 0.2853
_exptl_absorpt_correction_type empirical
_exptl_absorpt_process_details Process-auto
_exptl_crystal_colour colourless
_exptl_crystal_density_diffrn 4.534
_exptl_crystal_density_meas ?
_exptl_crystal_density_method 'not measured'
_exptl_crystal_description block
_exptl_crystal_F_000 568
_exptl_crystal_size_max 0.11
_exptl_crystal_size_mid 0.10
_exptl_crystal_size_min 0.07
_refine_diff_density_max 1.762
_refine_diff_density_min -2.756
_refine_diff_density_rms 0.485
_refine_ls_extinction_method none
_refine_ls_goodness_of_fit_ref 1.173
_refine_ls_matrix_type full
_refine_ls_number_parameters 130
_refine_ls_number_reflns 2093
_refine_ls_number_restraints 6
_refine_ls_restrained_S_all 1.172
_refine_ls_R_factor_all 0.0547
_refine_ls_R_factor_gt 0.0435
_refine_ls_shift/su_max 0.000
_refine_ls_shift/su_mean 0.000
_refine_ls_structure_factor_coef Fsqd
_refine_ls_weighting_details 'calc w=1/[\s^2^(Fo^2^)+(0.0000P)^2^+3.3433P] where P=(Fo^2^+2Fc^2^)/3'
_refine_ls_weighting_scheme calc
_refine_ls_wR_factor_gt 0.0944
_refine_ls_wR_factor_ref 0.1161
_reflns_number_gt 1662
_reflns_number_total 2093
_reflns_threshold_expression >2sigma(I)
_cod_data_source_file cg800034z-file001.cif
_cod_data_source_block compound_2
_cod_depositor_comments
;
The following automatic conversions were performed:

'_chemical_melting_point' value 'not measured' was changed to '?' -
the value is undefined or not given.

Automatic conversion script
Id: cif_fix_values 1715 2011-07-08 13:25:40Z adriana 

The following automatic conversions were performed:

'_exptl_crystal_density_meas' value 'none' was changed to '?' - the
value is perceived as not measured.

Automatic conversion script
Id: cif_fix_values 3008 2015-01-20 13:52:24Z robertas 
;
_cod_original_cell_volume 469.37(20)
_cod_original_sg_symbol_Hall -P1
_cod_original_sg_symbol_H-M p-1
_cod_database_code 4503555

loop_
_symmetry_equiv_pos_as_xyz
'x, y, z'
'-x, -y, -z'

loop_
_atom_site_label
_atom_site_type_symbol
_atom_site_fract_x
_atom_site_fract_y
_atom_site_fract_z
_atom_site_U_iso_or_equiv
_atom_site_adp_type
_atom_site_occupancy
_atom_site_symmetry_multiplicity
_atom_site_calc_flag
_atom_site_refinement_flags
I1 I 0.28519(9) 0.53414(9) 0.10138(6) 0.01141(18) Uani 1 1 d .
I2 I 1.05791(9) 1.03427(9) 0.19324(6) 0.01028(18) Uani 1 1 d .
I3 I 0.63570(9) 1.05901(9) 0.37891(6) 0.01035(19) Uani 1 1 d .
In1 In 0.5000 1.0000 0.0000 0.0098(2) Uani 1 2 d S
O1 O 0.3876(10) 0.6793(10) -0.0055(7) 0.0171(15) Uani 1 1 d U
O2 O 0.8124(9) 0.9642(10) 0.0395(6) 0.0125(14) Uani 1 1 d .
O3 O 0.5540(11) 1.1121(11) 0.2084(7) 0.0190(16) Uani 1 1 d .
O4 O 0.4972(11) 0.6426(11) 0.2633(7) 0.0207(16) Uani 1 1 d .
O5 O 0.0909(11) 0.6546(10) 0.1219(7) 0.0194(16) Uani 1 1 d .
O6 O 0.9407(10) 0.9631(11) 0.3147(7) 0.0198(17) Uani 1 1 d .
O7 O 1.1102(11) 1.3020(10) 0.2354(8) 0.0202(16) Uani 1 1 d .
O8 O 0.7974(11) 1.3079(10) 0.4718(7) 0.0180(16) Uani 1 1 d .
O9 O 0.3886(10) 1.0801(11) 0.4023(7) 0.0167(15) Uani 1 1 d .
K1 K 0.8751(3) 0.5374(3) 0.2932(2) 0.0170(5) Uani 1 1 d .
K2 K 0.5000 0.5000 0.5000 0.0236(7) Uani 1 2 d S

loop_
_atom_site_aniso_label
_atom_site_aniso_U_11
_atom_site_aniso_U_22
_atom_site_aniso_U_33
_atom_site_aniso_U_23
_atom_site_aniso_U_13
_atom_site_aniso_U_12
I1 0.0113(3) 0.0092(3) 0.0123(3) 0.0035(3) 0.0032(3) 0.0013(3)
I2 0.0098(3) 0.0093(3) 0.0118(3) 0.0034(3) 0.0035(3) 0.0029(2)
I3 0.0116(3) 0.0111(3) 0.0089(3) 0.0021(2) 0.0042(3) 0.0039(2)
In1 0.0109(5) 0.0094(5) 0.0091(5) 0.0023(4) 0.0036(4) 0.0025(4)
O1 0.0179(17) 0.0168(17) 0.0168(17) 0.0053(10) 0.0072(11) 0.0033(10)
O2 0.004(3) 0.018(4) 0.013(3) 0.000(3) 0.000(3) 0.004(3)
O3 0.026(4) 0.018(4) 0.012(3) 0.008(3) 0.003(3) 0.007(3)
O4 0.023(4) 0.020(4) 0.010(3) 0.002(3) -0.003(3) 0.000(3)
O5 0.022(4) 0.009(4) 0.028(4) 0.006(3) 0.010(3) 0.005(3)
O6 0.019(4) 0.025(5) 0.024(4) 0.011(4) 0.015(3) 0.010(3)
O7 0.020(3) 0.011(4) 0.030(4) 0.008(3) 0.004(3) 0.009(3)
O8 0.024(4) 0.011(4) 0.016(4) -0.004(3) 0.011(3) -0.002(3)
O9 0.020(4) 0.023(4) 0.011(3) 0.001(3) 0.009(3) 0.010(3)
K1 0.0201(11) 0.0170(12) 0.0155(11) 0.0021(9) 0.0086(10) 0.0066(9)
K2 0.0318(18) 0.0226(19) 0.0234(17) 0.0064(15) 0.0127(16) 0.0171(15)

loop_
_atom_type_symbol
_atom_type_description
_atom_type_scat_dispersion_real
_atom_type_scat_dispersion_imag
_atom_type_scat_source
I I -0.4742 1.8119 'International Tables Vol C Tables 4.2.6.8 and 6.1.1.4'
In In -0.7276 1.3100 'International Tables Vol C Tables 4.2.6.8 and 6.1.1.4'
K K 0.2009 0.2494 'International Tables Vol C Tables 4.2.6.8 and 6.1.1.4'
O O 0.0106 0.0060 'International Tables Vol C Tables 4.2.6.8 and 6.1.1.4'

loop_
_geom_angle_atom_site_label_1
_geom_angle_atom_site_label_2
_geom_angle_atom_site_label_3
_geom_angle
_geom_angle_site_symmetry_1
_geom_angle_site_symmetry_3
O4 I1 O5 100.6(3) . .
O4 I1 O1 99.8(3) . .
O5 I1 O1 100.5(3) . .
O6 I2 O7 101.2(3) . .
O6 I2 O2 98.6(3) . .
O7 I2 O2 100.9(3) . .
O6 I2 O9 79.0(3) . 1_655
O7 I2 O9 86.8(3) . 1_655
O2 I2 O9 172.2(3) . 1_655
O8 I3 O3 97.1(3) . .
O8 I3 O9 97.2(3) . .
O3 I3 O9 93.2(3) . .
O3 In1 O3 180.0(4) 2_675 .
O3 In1 O2 94.8(3) 2_675 2_675
O3 In1 O2 85.2(3) . 2_675
O3 In1 O2 85.2(3) 2_675 .
O3 In1 O2 94.8(3) . .
O2 In1 O2 180.000(1) 2_675 .
O3 In1 O1 82.5(3) 2_675 .
O3 In1 O1 97.5(3) . .
O2 In1 O1 92.1(2) 2_675 .
O2 In1 O1 87.9(2) . .
O3 In1 O1 97.5(3) 2_675 2_675
O3 In1 O1 82.5(3) . 2_675
O2 In1 O1 87.9(2) 2_675 2_675
O2 In1 O1 92.1(2) . 2_675
O1 In1 O1 180.000(1) . 2_675
I1 O1 In1 135.6(4) . .
I2 O2 In1 134.1(4) . .
I3 O3 In1 143.9(4) . .
I3 O9 I2 119.3(3) . 1_455

loop_
_geom_bond_atom_site_label_1
_geom_bond_atom_site_label_2
_geom_bond_distance
_geom_bond_site_symmetry_2
I1 O4 1.794(7) .
I1 O5 1.799(7) .
I1 O1 1.839(6) .
I2 O6 1.807(6) .
I2 O7 1.807(7) .
I2 O2 1.852(6) .
I2 O9 2.551(7) 1_655
I3 O8 1.805(7) .
I3 O3 1.838(6) .
I3 O9 1.846(7) .
In1 O3 2.127(7) 2_675
In1 O3 2.127(7) .
In1 O2 2.152(6) 2_675
In1 O2 2.152(6) .
In1 O1 2.215(7) .
In1 O1 2.215(7) 2_675
O9 I2 2.551(7) 1_455
